data_4319228
loop_
_publ_author_name
'Sven E. Eklund'
'James Q. Chambers'
'Gleb Mamantov'
'Jon Diminnie'
'Craig E. Barnes'

_publ_contact_author
;
Craig E. Barnes
Department of Chemistry
University of Tennessee
Knoxville, TN 37996-1600
;
_publ_contact_author_email 'cebarnes@utk.edu '
_publ_contact_author_fax ' 865 974 3454 '
_publ_contact_author_phone ' 865 974 3446 '
_publ_section_title
;
 Tungsten Fluorides: Syntheses and Electrochemical Characterization in the
 FLINAK Molten Salt Eutectic
;
_journal_name_full 'Inorganic Chemistry'
_journal_page_first 715
_journal_page_last 722
_journal_paper_doi 10.1021/ic000491o
_journal_volume 40
_journal_year 2001
_chemical_formula_moiety 'F6 K3 W'
_chemical_formula_sum 'F6 K3 W'
_chemical_formula_weight 415.15
_chemical_melting_point ?
_chemical_name_systematic
; Tripotassium Tungsten(III) Hexafluoride

  

;
_space_group_IT_number 225
_symmetry_cell_setting cubic
_symmetry_space_group_name_Hall '-F 4 2 3'
_symmetry_space_group_name_H-M 'F m -3 m'
_cell_angle_alpha 90.00
_cell_angle_beta 90.00
_cell_angle_gamma 90.00
_cell_formula_units_Z 4
_cell_length_a 8.9160(10)
_cell_length_b 8.9160(10)
_cell_length_c 8.9160(10)
_cell_measurement_reflns_used 28
_cell_measurement_temperature 173(2)
_cell_measurement_theta_max 15
_cell_measurement_theta_min 4
_cell_volume 708.78(14)
_computing_cell_refinement 'Siemens P3 (Siemens, 1988)'
_computing_data_collection 'Siemens P3 (Siemens, 1988)'
_computing_data_reduction 'Siemens P3 (Siemens, 1988)'
_computing_molecular_graphics 'XP (Siemens, 1990)'
_computing_publication_material 'Siemens SHELXTL-93 (Siemens, 1994)'
_computing_structure_refinement 'SHELXL-93 (Sheldrick, 1993)'
_computing_structure_solution 'SHELXS-86 (Sheldrick, 1990)'
_diffrn_ambient_temperature 173(2)
_diffrn_measurement_device_type 'Siemens R3m/V'
_diffrn_measurement_method '\w scans'
_diffrn_radiation_monochromator graphite
_diffrn_radiation_source 'fine-focus sealed tube'
_diffrn_radiation_type MoK\a
_diffrn_radiation_wavelength 0.71073
_diffrn_reflns_av_R_equivalents 0.0856
_diffrn_reflns_limit_h_max 9
_diffrn_reflns_limit_h_min -1
_diffrn_reflns_limit_k_max 9
_diffrn_reflns_limit_k_min -1
_diffrn_reflns_limit_l_max 9
_diffrn_reflns_limit_l_min -1
_diffrn_reflns_number 219
_diffrn_reflns_theta_max 22.35
_diffrn_reflns_theta_min 3.96
_diffrn_standards_decay_% none
_diffrn_standards_interval_count 97
_diffrn_standards_number 3
_exptl_absorpt_coefficient_mu 18.093
_exptl_absorpt_correction_T_max 1.000
_exptl_absorpt_correction_T_min 0.699
_exptl_absorpt_correction_type psi-scan
_exptl_absorpt_process_details '(North et al., 1968)'
_exptl_crystal_colour green
_exptl_crystal_density_diffrn 3.890
_exptl_crystal_density_method 'not measured'
_exptl_crystal_description block
_exptl_crystal_F_000 740
_exptl_crystal_size_max 0.32
_exptl_crystal_size_mid 0.24
_exptl_crystal_size_min 0.22
_refine_diff_density_max 1.130
_refine_diff_density_min -0.726
_refine_ls_extinction_method none
_refine_ls_goodness_of_fit_ref 1.275
_refine_ls_matrix_type full
_refine_ls_number_parameters 7
_refine_ls_number_reflns 40
_refine_ls_number_restraints 0
_refine_ls_R_factor_gt 0.0465
_refine_ls_shift/su_max 0.000
_refine_ls_structure_factor_coef Fsqd
_refine_ls_weighting_details 'w=1/[\s^2^(Fo^2^)+(0.1011P)^2^+22.4820P] where P=(Fo^2^+2Fc^2^)/3'
_refine_ls_weighting_scheme calc
_refine_ls_wR_factor_ref 0.1381
_reflns_number_gt 40
_reflns_number_total 40
_reflns_threshold_expression I>2\s(I)
_cod_data_source_file ic000491o_1.cif
_cod_data_source_block ?
_cod_depositor_comments
;
The following automatic conversions were performed:

'_chemical_melting_point' value 'Unknown' was changed to '?' - the
value is undefined or not given.

Automatic conversion script
Id: cif_fix_values 1569 2011-02-09 13:29:24Z adriana 

The following automatic conversions were performed:

'_symmetry_cell_setting' value 'Cubic' changed to 'cubic' according
to the built-in table from CIF Core dictionary named 'cif_core.dic'
version 2.4.1 from 2010-06-29.

Automatic conversion script
Id: cif_fix_values 1646 2011-03-28 12:23:43Z adriana 
;
_cod_database_code 4319228

loop_
_symmetry_equiv_pos_as_xyz
'x, y, z'
'-x, -y, z'
'-x, y, -z'
'x, -y, -z'
'z, x, y'
'z, -x, -y'
'-z, -x, y'
'-z, x, -y'
'y, z, x'
'-y, z, -x'
'y, -z, -x'
'-y, -z, x'
'y, x, -z'
'-y, -x, -z'
'y, -x, z'
'-y, x, z'
'x, z, -y'
'-x, z, y'
'-x, -z, -y'
'x, -z, y'
'z, y, -x'
'z, -y, x'
'-z, y, x'
'-z, -y, -x'
'x, y+1/2, z+1/2'
'-x, -y+1/2, z+1/2'
'-x, y+1/2, -z+1/2'
'x, -y+1/2, -z+1/2'
'z, x+1/2, y+1/2'
'z, -x+1/2, -y+1/2'
'-z, -x+1/2, y+1/2'
'-z, x+1/2, -y+1/2'
'y, z+1/2, x+1/2'
'-y, z+1/2, -x+1/2'
'y, -z+1/2, -x+1/2'
'-y, -z+1/2, x+1/2'
'y, x+1/2, -z+1/2'
'-y, -x+1/2, -z+1/2'
'y, -x+1/2, z+1/2'
'-y, x+1/2, z+1/2'
'x, z+1/2, -y+1/2'
'-x, z+1/2, y+1/2'
'-x, -z+1/2, -y+1/2'
'x, -z+1/2, y+1/2'
'z, y+1/2, -x+1/2'
'z, -y+1/2, x+1/2'
'-z, y+1/2, x+1/2'
'-z, -y+1/2, -x+1/2'
'x+1/2, y, z+1/2'
'-x+1/2, -y, z+1/2'
'-x+1/2, y, -z+1/2'
'x+1/2, -y, -z+1/2'
'z+1/2, x, y+1/2'
'z+1/2, -x, -y+1/2'
'-z+1/2, -x, y+1/2'
'-z+1/2, x, -y+1/2'
'y+1/2, z, x+1/2'
'-y+1/2, z, -x+1/2'
'y+1/2, -z, -x+1/2'
'-y+1/2, -z, x+1/2'
'y+1/2, x, -z+1/2'
'-y+1/2, -x, -z+1/2'
'y+1/2, -x, z+1/2'
'-y+1/2, x, z+1/2'
'x+1/2, z, -y+1/2'
'-x+1/2, z, y+1/2'
'-x+1/2, -z, -y+1/2'
'x+1/2, -z, y+1/2'
'z+1/2, y, -x+1/2'
'z+1/2, -y, x+1/2'
'-z+1/2, y, x+1/2'
'-z+1/2, -y, -x+1/2'
'x+1/2, y+1/2, z'
'-x+1/2, -y+1/2, z'
'-x+1/2, y+1/2, -z'
'x+1/2, -y+1/2, -z'
'z+1/2, x+1/2, y'
'z+1/2, -x+1/2, -y'
'-z+1/2, -x+1/2, y'
'-z+1/2, x+1/2, -y'
'y+1/2, z+1/2, x'
'-y+1/2, z+1/2, -x'
'y+1/2, -z+1/2, -x'
'-y+1/2, -z+1/2, x'
'y+1/2, x+1/2, -z'
'-y+1/2, -x+1/2, -z'
'y+1/2, -x+1/2, z'
'-y+1/2, x+1/2, z'
'x+1/2, z+1/2, -y'
'-x+1/2, z+1/2, y'
'-x+1/2, -z+1/2, -y'
'x+1/2, -z+1/2, y'
'z+1/2, y+1/2, -x'
'z+1/2, -y+1/2, x'
'-z+1/2, y+1/2, x'
'-z+1/2, -y+1/2, -x'
'-x, -y, -z'
'x, y, -z'
'x, -y, z'
'-x, y, z'
'-z, -x, -y'
'-z, x, y'
'z, x, -y'
'z, -x, y'
'-y, -z, -x'
'y, -z, x'
'-y, z, x'
'y, z, -x'
'-y, -x, z'
'y, x, z'
'-y, x, -z'
'y, -x, -z'
'-x, -z, y'
'x, -z, -y'
'x, z, y'
'-x, z, -y'
'-z, -y, x'
'-z, y, -x'
'z, -y, -x'
'z, y, x'
'-x, -y+1/2, -z+1/2'
'x, y+1/2, -z+1/2'
'x, -y+1/2, z+1/2'
'-x, y+1/2, z+1/2'
'-z, -x+1/2, -y+1/2'
'-z, x+1/2, y+1/2'
'z, x+1/2, -y+1/2'
'z, -x+1/2, y+1/2'
'-y, -z+1/2, -x+1/2'
'y, -z+1/2, x+1/2'
'-y, z+1/2, x+1/2'
'y, z+1/2, -x+1/2'
'-y, -x+1/2, z+1/2'
'y, x+1/2, z+1/2'
'-y, x+1/2, -z+1/2'
'y, -x+1/2, -z+1/2'
'-x, -z+1/2, y+1/2'
'x, -z+1/2, -y+1/2'
'x, z+1/2, y+1/2'
'-x, z+1/2, -y+1/2'
'-z, -y+1/2, x+1/2'
'-z, y+1/2, -x+1/2'
'z, -y+1/2, -x+1/2'
'z, y+1/2, x+1/2'
'-x+1/2, -y, -z+1/2'
'x+1/2, y, -z+1/2'
'x+1/2, -y, z+1/2'
'-x+1/2, y, z+1/2'
'-z+1/2, -x, -y+1/2'
'-z+1/2, x, y+1/2'
'z+1/2, x, -y+1/2'
'z+1/2, -x, y+1/2'
'-y+1/2, -z, -x+1/2'
'y+1/2, -z, x+1/2'
'-y+1/2, z, x+1/2'
'y+1/2, z, -x+1/2'
'-y+1/2, -x, z+1/2'
'y+1/2, x, z+1/2'
'-y+1/2, x, -z+1/2'
'y+1/2, -x, -z+1/2'
'-x+1/2, -z, y+1/2'
'x+1/2, -z, -y+1/2'
'x+1/2, z, y+1/2'
'-x+1/2, z, -y+1/2'
'-z+1/2, -y, x+1/2'
'-z+1/2, y, -x+1/2'
'z+1/2, -y, -x+1/2'
'z+1/2, y, x+1/2'
'-x+1/2, -y+1/2, -z'
'x+1/2, y+1/2, -z'
'x+1/2, -y+1/2, z'
'-x+1/2, y+1/2, z'
'-z+1/2, -x+1/2, -y'
'-z+1/2, x+1/2, y'
'z+1/2, x+1/2, -y'
'z+1/2, -x+1/2, y'
'-y+1/2, -z+1/2, -x'
'y+1/2, -z+1/2, x'
'-y+1/2, z+1/2, x'
'y+1/2, z+1/2, -x'
'-y+1/2, -x+1/2, z'
'y+1/2, x+1/2, z'
'-y+1/2, x+1/2, -z'
'y+1/2, -x+1/2, -z'
'-x+1/2, -z+1/2, y'
'x+1/2, -z+1/2, -y'
'x+1/2, z+1/2, y'
'-x+1/2, z+1/2, -y'
'-z+1/2, -y+1/2, x'
'-z+1/2, y+1/2, -x'
'z+1/2, -y+1/2, -x'
'z+1/2, y+1/2, x'

loop_
_atom_site_label
_atom_site_type_symbol
_atom_site_fract_x
_atom_site_fract_y
_atom_site_fract_z
_atom_site_U_iso_or_equiv
_atom_site_adp_type
_atom_site_occupancy
_atom_site_calc_flag
_atom_site_refinement_flags
_atom_site_disorder_group
W1 W 0.0000 0.0000 0.0000 0.048(2) Uani 1 d S .
K1 K 0.2500 0.2500 0.2500 0.083(7) Uani 1 d S .
K2 K 0.5000 0.5000 0.5000 0.074(8) Uani 1 d S .
F1 F 0.2029(43) 0.0000 0.0000 0.249(29) Uani 1 d S .

loop_
_atom_site_aniso_label
_atom_site_aniso_U_11
_atom_site_aniso_U_22
_atom_site_aniso_U_33
_atom_site_aniso_U_23
_atom_site_aniso_U_13
_atom_site_aniso_U_12
W1 0.048(2) 0.048(2) 0.048(2) 0.000 0.000 0.000
K1 0.083(7) 0.083(7) 0.083(7) 0.000 0.000 0.000
K2 0.074(8) 0.074(8) 0.074(8) 0.000 0.000 0.000
F1 0.033(20) 0.357(46) 0.357(46) 0.000 0.000 0.000

loop_
_atom_type_symbol
_atom_type_description
_atom_type_scat_dispersion_real
_atom_type_scat_dispersion_imag
_atom_type_scat_source
F F 0.0171 0.0103 'International Tables Vol C Tables 4.2.6.8 and 6.1.1.4'
K K 0.2009 0.2494 'International Tables Vol C Tables 4.2.6.8 and 6.1.1.4'
W W -0.8490 6.8722 'International Tables Vol C Tables 4.2.6.8 and 6.1.1.4'

loop_
_geom_angle_atom_site_label_1
_geom_angle_atom_site_label_2
_geom_angle_atom_site_label_3
_geom_angle
_geom_angle_site_symmetry_1
_geom_angle_site_symmetry_3
_geom_angle_publ_flag
F1 W1 F1 90.0 9 5 no
F1 W1 F1 90.0 9 . no
F1 W1 F1 90.0 5 . yes
F1 W1 F1 180.000(1) 9 105 yes
F1 W1 F1 90.0 5 105 no
F1 W1 F1 90.0 . 105 no
F1 W1 F1 90.0 9 101 no
F1 W1 F1 180.0 5 101 no
F1 W1 F1 90.0 . 101 no
F1 W1 F1 90.0 105 101 no
F1 W1 F1 90.0 9 97 no
F1 W1 F1 90.0 5 97 no
F1 W1 F1 180.0 . 97 no
F1 W1 F1 90.0 105 97 no
F1 W1 F1 90.0 101 97 no
F1 W1 K1 54.7 9 . no
F1 W1 K1 54.7 5 . no
F1 W1 K1 54.7 . . no
F1 W1 K1 125.3 105 . no
F1 W1 K1 125.3 101 . no
F1 W1 K1 125.3 97 . no
F1 W1 K1 125.3 9 97 no
F1 W1 K1 125.3 5 97 no
F1 W1 K1 125.3 . 97 no
F1 W1 K1 54.7 105 97 no
F1 W1 K1 54.7 101 97 no
F1 W1 K1 54.7 97 97 no
K1 W1 K1 180.0 . 97 no
F1 W1 K1 125.3 9 49_454 no
F1 W1 K1 54.7 5 49_454 no
F1 W1 K1 125.3 . 49_454 no
F1 W1 K1 54.7 105 49_454 no
F1 W1 K1 125.3 101 49_454 no
F1 W1 K1 54.7 97 49_454 no
K1 W1 K1 109.5 . 49_454 no
K1 W1 K1 70.5 97 49_454 no
F1 W1 K1 125.3 9 169 no
F1 W1 K1 54.7 5 169 no
F1 W1 K1 54.7 . 169 no
F1 W1 K1 54.7 105 169 no
F1 W1 K1 125.3 101 169 no
F1 W1 K1 125.3 97 169 no
K1 W1 K1 70.5 . 169 no
K1 W1 K1 109.5 97 169 no
K1 W1 K1 70.5 49_454 169 no
F1 W1 K1 54.7 9 145 no
F1 W1 K1 125.3 5 145 no
F1 W1 K1 54.7 . 145 no
F1 W1 K1 125.3 105 145 no
F1 W1 K1 54.7 101 145 no
F1 W1 K1 125.3 97 145 no
K1 W1 K1 70.5 . 145 no
K1 W1 K1 109.5 97 145 no
K1 W1 K1 180.0 49_454 145 no
K1 W1 K1 109.5 169 145 no
F1 W1 K1 125.3 9 25_544 no
F1 W1 K1 125.3 5 25_544 no
F1 W1 K1 54.736(1) . 25_544 no
F1 W1 K1 54.7 105 25_544 no
F1 W1 K1 54.7 101 25_544 no
F1 W1 K1 125.3 97 25_544 no
K1 W1 K1 109.5 . 25_544 no
K1 W1 K1 70.5 97 25_544 no
K1 W1 K1 109.5 49_454 25_544 no
K1 W1 K1 70.5 169 25_544 no
K1 W1 K1 70.5 145 25_544 no
F1 K1 F1 47.4(12) 9 5 no
F1 K1 F1 47.4(12) 9 . no
F1 K1 F1 47.4(12) 5 . no
F1 K1 F1 164.8(14) 9 81 no
F1 K1 F1 119.42(10) 5 81 no
F1 K1 F1 119.42(10) . 81 no
F1 K1 F1 119.42(10) 9 53 no
F1 K1 F1 164.8(14) 5 53 no
F1 K1 F1 119.42(10) . 53 no
F1 K1 F1 72.2(11) 81 53 no
F1 K1 F1 119.42(10) 9 25 no
F1 K1 F1 119.42(10) 5 25 no
F1 K1 F1 164.8(14) . 25 no
F1 K1 F1 72.2(11) 81 25 no
F1 K1 F1 72.2(11) 53 25 no
F1 K1 F1 91.0(2) 9 153 no
F1 K1 F1 119.42(10) 5 153 no
F1 K1 F1 72.2(11) . 153 no
F1 K1 F1 91.0(2) 81 153 no
F1 K1 F1 47.4(12) 53 153 no
F1 K1 F1 119.42(10) 25 153 no
F1 K1 F1 91.0(2) 9 129 no
F1 K1 F1 72.2(11) 5 129 no
F1 K1 F1 119.42(10) . 129 no
F1 K1 F1 91.0(2) 81 129 no
F1 K1 F1 119.42(11) 53 129 no
F1 K1 F1 47.4(12) 25 129 no
F1 K1 F1 164.8(14) 153 129 no
F1 K1 F1 119.42(10) 9 173 no
F1 K1 F1 91.0(2) 5 173 no
F1 K1 F1 72.2(11) . 173 no
F1 K1 F1 47.4(12) 81 173 no
F1 K1 F1 91.0(2) 53 173 no
F1 K1 F1 119.42(10) 25 173 no
F1 K1 F1 72.2(11) 153 173 no
F1 K1 F1 119.42(11) 129 173 no
F1 K1 F1 72.2(11) 9 125 no
F1 K1 F1 91.0(2) 5 125 no
F1 K1 F1 119.42(10) . 125 no
F1 K1 F1 119.42(11) 81 125 no
F1 K1 F1 91.0(2) 53 125 no
F1 K1 F1 47.4(12) 25 125 no
F1 K1 F1 119.42(10) 153 125 no
F1 K1 F1 47.4(12) 129 125 no
F1 K1 F1 164.8(14) 173 125 no
F1 K1 F1 119.42(10) 9 169 no
F1 K1 F1 72.2(11) 5 169 no
F1 K1 F1 91.0(2) . 169 no
F1 K1 F1 47.4(12) 81 169 no
F1 K1 F1 119.42(11) 53 169 no
F1 K1 F1 91.0(2) 25 169 no
F1 K1 F1 119.42(11) 153 169 no
F1 K1 F1 72.2(11) 129 169 no
F1 K1 F1 47.4(12) 173 169 no
F1 K1 F1 119.42(10) 125 169 no
F1 K1 F1 72.2(11) 9 145 no
F1 K1 F1 119.42(10) 5 145 no
F1 K1 F1 91.0(2) . 145 no
F1 K1 F1 119.42(11) 81 145 no
F1 K1 F1 47.4(12) 53 145 no
F1 K1 F1 91.0(2) 25 145 no
F1 K1 F1 47.4(12) 153 145 no
F1 K1 F1 119.42(10) 129 145 no
F1 K1 F1 119.42(11) 173 145 no
F1 K1 F1 72.2(11) 125 145 no
F1 K1 F1 164.8(14) 169 145 no
F1 K2 F1 90.000(3) 177_556 149_565 no
F1 K2 F1 90.000(6) 177_556 121_655 no
F1 K2 F1 90.000(7) 149_565 121_655 no
F1 K2 F1 180.000(2) 177_556 81 no
F1 K2 F1 90.0 149_565 81 no
F1 K2 F1 90.000(2) 121_655 81 no
F1 K2 F1 90.0 177_556 53 no
F1 K2 F1 180.000(2) 149_565 53 no
F1 K2 F1 90.000(2) 121_655 53 no
F1 K2 F1 90.000(3) 81 53 no
F1 K2 F1 90.0 177_556 25 no
F1 K2 F1 90.000(1) 149_565 25 no
F1 K2 F1 180.000(2) 121_655 25 no
F1 K2 F1 90.000(6) 81 25 no
F1 K2 F1 90.000(7) 53 25 no
F1 K2 K1 125.264(4) 177_556 . no
F1 K2 K1 125.264(2) 149_565 . no
F1 K2 K1 125.3 121_655 . no
F1 K2 K1 54.736(3) 81 . no
F1 K2 K1 54.736(2) 53 . no
F1 K2 K1 54.736(2) 25 . no
F1 K2 K1 54.736(4) 177_556 97_666 no
F1 K2 K1 54.736(2) 149_565 97_666 no
F1 K2 K1 54.7 121_655 97_666 no
F1 K2 K1 125.264(2) 81 97_666 no
F1 K2 K1 125.264(2) 53 97_666 no
F1 K2 K1 125.264(2) 25 97_666 no
K1 K2 K1 180.0 . 97_666 no
F1 K2 K1 125.3 177_556 145_565 no
F1 K2 K1 54.736(2) 149_565 145_565 no
F1 K2 K1 125.264(1) 121_655 145_565 no
F1 K2 K1 54.736(1) 81 145_565 no
F1 K2 K1 125.264(2) 53 145_565 no
F1 K2 K1 54.7 25 145_565 no
K1 K2 K1 70.5 . 145_565 no
K1 K2 K1 109.5 97_666 145_565 no
F1 K2 K1 125.264(1) 177_556 121_655 no
F1 K2 K1 125.264(3) 149_565 121_655 no
F1 K2 K1 54.7 121_655 121_655 no
F1 K2 K1 54.7 81 121_655 no
F1 K2 K1 54.736(1) 53 121_655 no
F1 K2 K1 125.264(2) 25 121_655 no
K1 K2 K1 70.5 . 121_655 no
K1 K2 K1 109.5 97_666 121_655 no
K1 K2 K1 109.5 145_565 121_655 no
F1 K2 K1 54.7 177_556 49 no
F1 K2 K1 125.264(2) 149_565 49 no
F1 K2 K1 54.736(1) 121_655 49 no
F1 K2 K1 125.264(1) 81 49 no
F1 K2 K1 54.736(2) 53 49 no
F1 K2 K1 125.3 25 49 no
K1 K2 K1 109.5 . 49 no
K1 K2 K1 70.5 97_666 49 no
K1 K2 K1 180.0 145_565 49 no
K1 K2 K1 70.5 121_655 49 no
F1 K2 K1 54.736(3) 177_556 169_556 no
F1 K2 K1 125.264(2) 149_565 169_556 no
F1 K2 K1 125.3 121_655 169_556 no
F1 K2 K1 125.264(3) 81 169_556 no
F1 K2 K1 54.736(2) 53 169_556 no
F1 K2 K1 54.736(1) 25 169_556 no
K1 K2 K1 70.5 . 169_556 no
K1 K2 K1 109.5 97_666 169_556 no
K1 K2 K1 109.5 145_565 169_556 no
K1 K2 K1 109.5 121_655 169_556 no
K1 K2 K1 70.5 49 169_556 no
W1 F1 K2 180.0 . 25_544 no
W1 F1 K1 97.6(7) . . no
K2 F1 K1 82.4(7) 25_544 . no
W1 F1 K1 97.6(7) . 25_544 no
K2 F1 K1 82.4(7) 25_544 25_544 no
K1 F1 K1 164.8(14) . 25_544 no
W1 F1 K1 97.6(7) . 145 no
K2 F1 K1 82.4(7) 25_544 145 no
K1 F1 K1 89.0(2) . 145 no
K1 F1 K1 89.0(2) 25_544 145 no
W1 F1 K1 97.6(7) . 169 no
K2 F1 K1 82.4(7) 25_544 169 no
K1 F1 K1 89.0(2) . 169 no
K1 F1 K1 89.0(2) 25_544 169 no
K1 F1 K1 164.8(14) 145 169 no

loop_
_geom_bond_atom_site_label_1
_geom_bond_atom_site_label_2
_geom_bond_distance
_geom_bond_site_symmetry_2
_geom_bond_publ_flag
W1 F1 1.81(4) 9 no
W1 F1 1.81(4) 5 no
W1 F1 1.81(4) . yes
W1 F1 1.81(4) 105 no
W1 F1 1.81(4) 101 no
W1 F1 1.81(4) 97 no
W1 K1 3.8607(4) . yes
W1 K1 3.8607(4) 97 no
W1 K1 3.8607(4) 49_454 no
W1 K1 3.8607(4) 169 no
W1 K1 3.8607(4) 145 no
W1 K1 3.8607(4) 25_544 no
K1 F1 3.180(5) 9 no
K1 F1 3.180(5) 5 no
K1 F1 3.180(5) . yes
K1 F1 3.180(5) 81 no
K1 F1 3.180(5) 53 no
K1 F1 3.180(5) 25 no
K1 F1 3.180(5) 153 no
K1 F1 3.180(5) 129 no
K1 F1 3.180(5) 173 no
K1 F1 3.180(5) 125 no
K1 F1 3.180(5) 169 no
K1 F1 3.180(5) 145 no
K2 F1 2.65(4) 177_556 no
K2 F1 2.65(4) 149_565 no
K2 F1 2.65(4) 121_655 no
K2 F1 2.65(4) 81 no
K2 F1 2.65(4) 53 no
K2 F1 2.65(4) 25 yes
K2 K1 3.8607(4) 97_666 no
K2 K1 3.8607(4) 145_565 no
K2 K1 3.8607(4) 121_655 no
K2 K1 3.8607(4) 49 yes
K2 K1 3.8607(4) 169_556 no
F1 K2 2.65(4) 25_544 no
F1 K1 3.180(5) 25_544 no
F1 K1 3.180(5) 145 no
F1 K1 3.180(5) 169 no
